data_7158616
loop_
_publ_author_name
'Das, Krishna Mohan'
'Pal, Adwitiya'
'Adarsh, Nayarassery N.'
'Thakur, Arunabha'

_publ_section_title
;
 A novel quinoline-based NNN-pincer Cu(II) complex as a superior catalyst
 for oxidative esterification of allylic C(sp<sup>3</sup>)-H bonds.
;
_journal_issue 17
_journal_name_full 'Organic &amp; biomolecular chemistry'
_journal_page_first 3540
_journal_page_last 3549
_journal_paper_doi 10.1039/d2ob00220e
_journal_volume 20
_journal_year 2022
_chemical_formula_sum 'C25 H16 Cl Cu N5 O2'
_chemical_formula_weight 517.42
_space_group_crystal_system triclinic
_space_group_IT_number 2
_space_group_name_Hall '-P 1'
_space_group_name_H-M_alt 'P -1'
_atom_sites_solution_hydrogens geom
_audit_creation_method SHELXL-2016/6
_audit_update_record
;
2022-03-20 deposited with the CCDC.	2022-03-30 downloaded from the CCDC.
;
_cell_angle_alpha 96.831(3)
_cell_angle_beta 98.583(3)
_cell_angle_gamma 104.865(3)
_cell_formula_units_Z 2
_cell_length_a 8.1305(7)
_cell_length_b 9.2545(8)
_cell_length_c 14.7289(13)
_cell_measurement_reflns_used 6450
_cell_measurement_temperature 273(2)
_cell_measurement_theta_max 27.188
_cell_measurement_theta_min 2.318
_cell_volume 1044.74(16)
_computing_structure_refinement 'SHELXL-2016/6 (Sheldrick, 2016)'
_computing_structure_solution 'SHELXT 2014/5 (Sheldrick, 2014)'
_diffrn_ambient_temperature 273(2)
_diffrn_detector_area_resol_mean 3
_diffrn_measured_fraction_theta_full 0.994
_diffrn_measured_fraction_theta_max 0.993
_diffrn_measurement_device_type 'Microfocal D8 venture Bruker APEX 3'
_diffrn_measurement_method 'phi-omega scan'
_diffrn_radiation_type MoK\a
_diffrn_radiation_wavelength 0.71073
_diffrn_reflns_av_R_equivalents 0.0589
_diffrn_reflns_av_unetI/netI 0.0322
_diffrn_reflns_Laue_measured_fraction_full 0.994
_diffrn_reflns_Laue_measured_fraction_max 0.993
_diffrn_reflns_limit_h_max 10
_diffrn_reflns_limit_h_min -10
_diffrn_reflns_limit_k_max 12
_diffrn_reflns_limit_k_min -12
_diffrn_reflns_limit_l_max 19
_diffrn_reflns_limit_l_min -19
_diffrn_reflns_number 36304
_diffrn_reflns_point_group_measured_fraction_full 0.994
_diffrn_reflns_point_group_measured_fraction_max 0.993
_diffrn_reflns_theta_full 25.242
_diffrn_reflns_theta_max 28.358
_diffrn_reflns_theta_min 2.308
_diffrn_source 'fine-focus sealed tube'
_exptl_absorpt_coefficient_mu 1.210
_exptl_absorpt_correction_type multi-scan
_exptl_crystal_colour green
_exptl_crystal_density_diffrn 1.645
_exptl_crystal_description plate
_exptl_crystal_F_000 526
_exptl_crystal_size_max 0.200
_exptl_crystal_size_mid 0.200
_exptl_crystal_size_min 0.100
_exptl_transmission_factor_max 0.885
_exptl_transmission_factor_min 0.780
_refine_diff_density_max 2.055
_refine_diff_density_min -0.714
_refine_diff_density_rms 0.147
_refine_ls_extinction_method none
_refine_ls_goodness_of_fit_ref 1.133
_refine_ls_hydrogen_treatment constr
_refine_ls_matrix_type full
_refine_ls_number_parameters 307
_refine_ls_number_reflns 5178
_refine_ls_number_restraints 0
_refine_ls_restrained_S_all 1.133
_refine_ls_R_factor_all 0.0828
_refine_ls_R_factor_gt 0.0785
_refine_ls_shift/su_max 0.000
_refine_ls_shift/su_mean 0.000
_refine_ls_structure_factor_coef Fsqd
_refine_ls_weighting_details 'w=1/[\s^2^(Fo^2^)+(0.0216P)^2^+12.6854P] where P=(Fo^2^+2Fc^2^)/3'
_refine_ls_weighting_scheme calc
_refine_ls_wR_factor_gt 0.2316
_refine_ls_wR_factor_ref 0.2338
_reflns_Friedel_coverage 0.000
_reflns_number_gt 4790
_reflns_number_total 5178
_reflns_threshold_expression 'I > 2\s(I)'
_cod_data_source_file d2ob00220e2.cif
_cod_data_source_block Cu_0m_a
_cod_depositor_comments 'Adding full bibliography for 7158616--7158617.cif.'
_cod_database_code 7158616
_shelx_shelxl_version_number 2016/6
_shelx_space_group_comment
;
The symmetry employed for this shelxl refinement is uniquely defined
by the following loop, which should always be used as a source of
symmetry information in preference to the above space-group names.
They are only intended as comments.
;
_shelx_estimated_absorpt_t_min 0.794
_shelx_estimated_absorpt_t_max 0.889

loop_
_space_group_symop_operation_xyz
'x, y, z'
'-x, -y, -z'

loop_
_atom_site_label
_atom_site_type_symbol
_atom_site_fract_x
_atom_site_fract_y
_atom_site_fract_z
_atom_site_U_iso_or_equiv
_atom_site_adp_type
_atom_site_occupancy
_atom_site_site_symmetry_order
_atom_site_calc_flag
_atom_site_refinement_flags_posn
_atom_site_refinement_flags_adp
_atom_site_refinement_flags_occupancy
_atom_site_disorder_assembly
_atom_site_disorder_group
Cu01 Cu 0.36345(10) 0.18995(8) 0.58842(5) 0.0297(2) Uani 1 1 d . . . . .
Cl00 Cl 0.4768(3) 0.41864(19) 0.66975(14) 0.0495(5) Uani 1 1 d . . . . .
N1 N 0.2148(7) 0.2505(6) 0.4852(4) 0.0333(12) Uani 1 1 d . . . . .
O004 O 0.4682(7) 0.2539(7) 0.8566(4) 0.0532(15) Uani 1 1 d . . . . .
N3 N 0.4738(7) 0.0585(6) 0.6725(4) 0.0290(11) Uani 1 1 d . . . . .
O007 O 0.3060(9) -0.2451(6) 0.4834(4) 0.0597(17) Uani 1 1 d . . . . .
N4 N 0.7482(7) 0.3388(7) 0.8346(4) 0.0367(13) Uani 1 1 d . . . . .
H4 H 0.824196 0.308759 0.808600 0.044 Uiso 1 1 calc R U . . .
N2 N 0.2699(7) -0.0042(6) 0.5094(4) 0.0327(12) Uani 1 1 d . . . . .
N5 N 1.0760(8) 0.4873(7) 0.8405(4) 0.0385(13) Uani 1 1 d . . . . .
C9 C 0.1519(8) -0.0129(7) 0.4289(4) 0.0296(12) Uani 1 1 d . . . . .
C11 C 0.4451(8) -0.0830(7) 0.6253(4) 0.0310(13) Uani 1 1 d . . . . .
C10 C 0.3285(9) -0.1210(7) 0.5307(5) 0.0335(14) Uani 1 1 d . . . . .
C8 C 0.0609(9) -0.1378(7) 0.3633(5) 0.0372(15) Uani 1 1 d . . . . .
H8 H 0.075801 -0.232570 0.370048 0.045 Uiso 1 1 calc R U . . .
C5 C 0.1219(8) 0.1288(7) 0.4173(4) 0.0294(12) Uani 1 1 d . . . . .
C16 C 0.5895(9) 0.2382(8) 0.8193(5) 0.0363(14) Uani 1 1 d . . . . .
C15 C 0.5739(8) 0.0910(8) 0.7581(5) 0.0338(14) Uani 1 1 d . . . . .
C12 C 0.5125(10) -0.1906(8) 0.6591(5) 0.0383(15) Uani 1 1 d . . . . .
H12 H 0.486220 -0.287143 0.624476 0.046 Uiso 1 1 calc R U . . .
C17 C 0.8057(9) 0.4840(8) 0.8865(5) 0.0340(14) Uani 1 1 d . . . . .
C1 C 0.1991(11) 0.3873(8) 0.4748(6) 0.0453(18) Uani 1 1 d . . . . .
H1 H 0.264048 0.470004 0.519343 0.054 Uiso 1 1 calc R U . . .
C6 C -0.0828(9) 0.0146(9) 0.2746(5) 0.0424(16) Uani 1 1 d . . . . .
H6 H -0.161067 0.021840 0.223620 0.051 Uiso 1 1 calc R U . . .
C13 C 0.6214(10) -0.1545(9) 0.7461(5) 0.0429(17) Uani 1 1 d . . . . .
H13 H 0.671569 -0.224831 0.770199 0.051 Uiso 1 1 calc R U . . .
C4 C 0.0065(9) 0.1447(8) 0.3400(5) 0.0349(14) Uani 1 1 d . . . . .
C3 C -0.0080(10) 0.2908(9) 0.3344(6) 0.0464(18) Uani 1 1 d . . . . .
H3 H -0.084893 0.305818 0.285408 0.056 Uiso 1 1 calc R U . . .
C7 C -0.0555(10) -0.1225(9) 0.2855(5) 0.0423(17) Uani 1 1 d . . . . .
H7 H -0.114347 -0.207308 0.241040 0.051 Uiso 1 1 calc R U . . .
C14 C 0.6518(10) -0.0109(9) 0.7950(5) 0.0445(17) Uani 1 1 d . . . . .
H14 H 0.724901 0.017600 0.852880 0.053 Uiso 1 1 calc R U . . .
C21 C 1.0534(9) 0.7109(8) 0.9397(5) 0.0377(15) Uani 1 1 d . . . . .
C22 C 0.9825(9) 0.5630(8) 0.8884(5) 0.0349(14) Uani 1 1 d . . . . .
C18 C 0.7057(10) 0.5546(9) 0.9351(5) 0.0409(16) Uani 1 1 d . . . . .
H18 H 0.590023 0.505074 0.933430 0.049 Uiso 1 1 calc R U . . .
C23 C 1.2289(11) 0.7816(9) 0.9384(6) 0.0488(19) Uani 1 1 d . . . . .
H23 H 1.281120 0.880393 0.968941 0.059 Uiso 1 1 calc R U . . .
C20 C 0.9484(11) 0.7790(9) 0.9873(6) 0.0486(19) Uani 1 1 d . . . . .
H20 H 0.992595 0.877619 1.019539 0.058 Uiso 1 1 calc R U . . .
C19 C 0.7792(11) 0.6993(9) 0.9861(6) 0.0466(18) Uani 1 1 d . . . . .
H19 H 0.712484 0.743726 1.020406 0.056 Uiso 1 1 calc R U . . .
C24 C 1.3202(11) 0.7049(10) 0.8926(6) 0.053(2) Uani 1 1 d . . . . .
H24 H 1.436951 0.749123 0.893307 0.064 Uiso 1 1 calc R U . . .
C2 C 0.0885(12) 0.4115(9) 0.3996(6) 0.056(2) Uani 1 1 d . . . . .
H2 H 0.080990 0.508723 0.394010 0.067 Uiso 1 1 calc R U . . .
C25 C 1.2389(10) 0.5590(10) 0.8442(6) 0.0472(18) Uani 1 1 d . . . . .
H25 H 1.304522 0.509207 0.812391 0.057 Uiso 1 1 calc R U . . .

loop_
_atom_site_aniso_label
_atom_site_aniso_U_11
_atom_site_aniso_U_22
_atom_site_aniso_U_33
_atom_site_aniso_U_23
_atom_site_aniso_U_13
_atom_site_aniso_U_12
Cu01 0.0354(4) 0.0212(4) 0.0281(4) -0.0039(3) 0.0003(3) 0.0070(3)
Cl00 0.0677(13) 0.0269(8) 0.0431(10) -0.0074(7) -0.0084(9) 0.0111(8)
N1 0.038(3) 0.022(2) 0.036(3) -0.002(2) 0.001(2) 0.006(2)
O004 0.039(3) 0.064(4) 0.046(3) -0.014(3) 0.013(2) 0.002(3)
N3 0.028(3) 0.025(2) 0.029(3) -0.003(2) 0.002(2) 0.004(2)
O007 0.084(4) 0.028(3) 0.055(4) -0.010(2) -0.018(3) 0.020(3)
N4 0.032(3) 0.035(3) 0.038(3) -0.004(2) 0.006(2) 0.005(2)
N2 0.039(3) 0.022(2) 0.031(3) -0.004(2) 0.000(2) 0.005(2)
N5 0.034(3) 0.042(3) 0.038(3) 0.005(3) 0.005(2) 0.010(2)
C9 0.028(3) 0.028(3) 0.030(3) 0.000(2) 0.003(2) 0.007(2)
C11 0.029(3) 0.029(3) 0.031(3) 0.000(2) 0.003(2) 0.006(2)
C10 0.040(3) 0.025(3) 0.030(3) -0.002(2) 0.000(3) 0.008(3)
C8 0.038(4) 0.024(3) 0.041(4) -0.004(3) -0.003(3) 0.002(3)
C5 0.028(3) 0.028(3) 0.030(3) 0.002(2) 0.002(2) 0.005(2)
C16 0.032(3) 0.045(4) 0.026(3) -0.003(3) 0.001(2) 0.006(3)
C15 0.029(3) 0.036(3) 0.033(3) 0.002(3) 0.006(3) 0.005(3)
C12 0.044(4) 0.030(3) 0.041(4) 0.008(3) 0.009(3) 0.009(3)
C17 0.032(3) 0.037(3) 0.030(3) 0.001(3) -0.001(2) 0.010(3)
C1 0.056(5) 0.027(3) 0.048(4) 0.006(3) -0.002(4) 0.009(3)
C6 0.032(3) 0.051(4) 0.036(4) 0.000(3) -0.004(3) 0.006(3)
C13 0.043(4) 0.045(4) 0.047(4) 0.018(3) 0.007(3) 0.018(3)
C4 0.029(3) 0.037(3) 0.036(3) 0.007(3) 0.002(3) 0.006(3)
C3 0.047(4) 0.041(4) 0.048(4) 0.012(3) -0.007(3) 0.015(3)
C7 0.039(4) 0.045(4) 0.032(3) -0.009(3) -0.002(3) 0.003(3)
C14 0.039(4) 0.054(4) 0.036(4) 0.008(3) -0.001(3) 0.010(3)
C21 0.039(4) 0.034(3) 0.034(3) 0.005(3) -0.003(3) 0.004(3)
C22 0.032(3) 0.037(3) 0.033(3) 0.004(3) -0.001(3) 0.008(3)
C18 0.034(3) 0.046(4) 0.039(4) -0.004(3) 0.003(3) 0.011(3)
C23 0.048(4) 0.042(4) 0.045(4) 0.004(3) -0.002(3) 0.000(3)
C20 0.059(5) 0.038(4) 0.042(4) -0.004(3) 0.000(4) 0.011(4)
C19 0.051(4) 0.043(4) 0.045(4) -0.004(3) 0.009(3) 0.017(3)
C24 0.037(4) 0.061(5) 0.057(5) 0.022(4) 0.004(4) 0.002(4)
C2 0.071(6) 0.032(4) 0.062(5) 0.010(4) -0.008(4) 0.019(4)
C25 0.036(4) 0.059(5) 0.049(4) 0.012(4) 0.008(3) 0.015(3)

loop_
_atom_type_symbol
_atom_type_description
_atom_type_scat_dispersion_real
_atom_type_scat_dispersion_imag
_atom_type_scat_source
C C 0.0033 0.0016 'International Tables Vol C Tables 4.2.6.8 and 6.1.1.4'
H H 0.0000 0.0000 'International Tables Vol C Tables 4.2.6.8 and 6.1.1.4'
O O 0.0106 0.0060 'International Tables Vol C Tables 4.2.6.8 and 6.1.1.4'
Cu Cu 0.3201 1.2651 'International Tables Vol C Tables 4.2.6.8 and 6.1.1.4'
N N 0.0061 0.0033 'International Tables Vol C Tables 4.2.6.8 and 6.1.1.4'
Cl Cl 0.1484 0.1585 'International Tables Vol C Tables 4.2.6.8 and 6.1.1.4'

loop_
_geom_angle_atom_site_label_1
_geom_angle_atom_site_label_2
_geom_angle_atom_site_label_3
_geom_angle
_geom_angle_site_symmetry_1
_geom_angle_site_symmetry_3
_geom_angle_publ_flag
N2 Cu01 N1 81.1(2) . . ?
N2 Cu01 N3 81.0(2) . . ?
N1 Cu01 N3 161.8(2) . . ?
N2 Cu01 Cl00 175.77(19) . . ?
N1 Cu01 Cl00 96.44(16) . . ?
N3 Cu01 Cl00 101.67(15) . . ?
C1 N1 C5 118.4(6) . . ?
C1 N1 Cu01 129.0(5) . . ?
C5 N1 Cu01 112.6(4) . . ?
C15 N3 C11 116.7(6) . . ?
C15 N3 Cu01 132.9(4) . . ?
C11 N3 Cu01 110.2(4) . . ?
C16 N4 C17 129.1(6) . . ?
C16 N4 H4 115.4 . . ?
C17 N4 H4 115.4 . . ?
C10 N2 C9 123.2(5) . . ?
C10 N2 Cu01 119.3(4) . . ?
C9 N2 Cu01 117.4(4) . . ?
C25 N5 C22 116.7(7) . . ?
C8 C9 N2 129.1(6) . . ?
C8 C9 C5 118.1(6) . . ?
N2 C9 C5 112.8(5) . . ?
N3 C11 C12 123.7(6) . . ?
N3 C11 C10 116.7(6) . . ?
C12 C11 C10 119.6(6) . . ?
O007 C10 N2 129.2(6) . . ?
O007 C10 C11 118.9(6) . . ?
N2 C10 C11 111.8(5) . . ?
C9 C8 C7 120.3(6) . . ?
C9 C8 H8 119.9 . . ?
C7 C8 H8 119.9 . . ?
N1 C5 C4 122.1(6) . . ?
N1 C5 C9 116.0(6) . . ?
C4 C5 C9 121.9(6) . . ?
O004 C16 N4 125.4(7) . . ?
O004 C16 C15 120.0(6) . . ?
N4 C16 C15 114.3(6) . . ?
N3 C15 C14 122.4(6) . . ?
N3 C15 C16 119.0(6) . . ?
C14 C15 C16 118.3(6) . . ?
C11 C12 C13 119.3(7) . . ?
C11 C12 H12 120.3 . . ?
C13 C12 H12 120.3 . . ?
N4 C17 C18 125.2(6) . . ?
N4 C17 C22 115.5(6) . . ?
C18 C17 C22 119.3(6) . . ?
N1 C1 C2 122.5(7) . . ?
N1 C1 H1 118.8 . . ?
C2 C1 H1 118.8 . . ?
C7 C6 C4 120.4(7) . . ?
C7 C6 H6 119.8 . . ?
C4 C6 H6 119.8 . . ?
C14 C13 C12 117.6(7) . . ?
C14 C13 H13 121.2 . . ?
C12 C13 H13 121.2 . . ?
C3 C4 C6 125.1(7) . . ?
C3 C4 C5 116.7(6) . . ?
C6 C4 C5 118.1(6) . . ?
C2 C3 C4 121.1(7) . . ?
C2 C3 H3 119.5 . . ?
C4 C3 H3 119.5 . . ?
C6 C7 C8 121.2(6) . . ?
C6 C7 H7 119.4 . . ?
C8 C7 H7 119.4 . . ?
C13 C14 C15 120.1(7) . . ?
C13 C14 H14 120.0 . . ?
C15 C14 H14 120.0 . . ?
C20 C21 C22 119.4(7) . . ?
C20 C21 C23 124.1(7) . . ?
C22 C21 C23 116.5(7) . . ?
N5 C22 C21 123.3(7) . . ?
N5 C22 C17 116.9(6) . . ?
C21 C22 C17 119.8(7) . . ?
C19 C18 C17 119.8(7) . . ?
C19 C18 H18 120.1 . . ?
C17 C18 H18 120.1 . . ?
C24 C23 C21 119.6(8) . . ?
C24 C23 H23 120.2 . . ?
C21 C23 H23 120.2 . . ?
C19 C20 C21 119.8(7) . . ?
C19 C20 H20 120.1 . . ?
C21 C20 H20 120.1 . . ?
C20 C19 C18 121.8(7) . . ?
C20 C19 H19 119.1 . . ?
C18 C19 H19 119.1 . . ?
C23 C24 C25 119.7(8) . . ?
C23 C24 H24 120.2 . . ?
C25 C24 H24 120.2 . . ?
C3 C2 C1 119.1(7) . . ?
C3 C2 H2 120.4 . . ?
C1 C2 H2 120.4 . . ?
N5 C25 C24 124.2(8) . . ?
N5 C25 H25 117.9 . . ?
C24 C25 H25 117.9 . . ?

loop_
_geom_bond_atom_site_label_1
_geom_bond_atom_site_label_2
_geom_bond_distance
_geom_bond_site_symmetry_2
_geom_bond_publ_flag
Cu01 N2 1.923(5) . ?
Cu01 N1 2.022(6) . ?
Cu01 N3 2.099(5) . ?
Cu01 Cl00 2.1978(18) . ?
N1 C1 1.329(9) . ?
N1 C5 1.382(8) . ?
O004 C16 1.230(9) . ?
N3 C15 1.349(8) . ?
N3 C11 1.353(8) . ?
O007 C10 1.225(8) . ?
N4 C16 1.352(9) . ?
N4 C17 1.391(8) . ?
N4 H4 0.8600 . ?
N2 C10 1.339(8) . ?
N2 C9 1.390(8) . ?
N5 C25 1.310(10) . ?
N5 C22 1.372(9) . ?
C9 C8 1.378(8) . ?
C9 C5 1.419(9) . ?
C11 C12 1.362(9) . ?
C11 C10 1.511(9) . ?
C8 C7 1.419(10) . ?
C8 H8 0.9300 . ?
C5 C4 1.410(9) . ?
C16 C15 1.506(9) . ?
C15 C14 1.383(10) . ?
C12 C13 1.395(10) . ?
C12 H12 0.9300 . ?
C17 C18 1.391(10) . ?
C17 C22 1.430(9) . ?
C1 C2 1.397(11) . ?
C1 H1 0.9300 . ?
C6 C7 1.366(11) . ?
C6 C4 1.404(10) . ?
C6 H6 0.9300 . ?
C13 C14 1.377(11) . ?
C13 H13 0.9300 . ?
C4 C3 1.398(10) . ?
C3 C2 1.362(11) . ?
C3 H3 0.9300 . ?
C7 H7 0.9300 . ?
C14 H14 0.9300 . ?
C21 C20 1.402(11) . ?
C21 C22 1.413(9) . ?
C21 C23 1.413(11) . ?
C18 C19 1.390(10) . ?
C18 H18 0.9300 . ?
C23 C24 1.347(13) . ?
C23 H23 0.9300 . ?
C20 C19 1.381(12) . ?
C20 H20 0.9300 . ?
C19 H19 0.9300 . ?
C24 C25 1.393(12) . ?
C24 H24 0.9300 . ?
C2 H2 0.9300 . ?
C25 H25 0.9300 . ?

loop_
_geom_torsion_atom_site_label_1
_geom_torsion_atom_site_label_2
_geom_torsion_atom_site_label_3
_geom_torsion_atom_site_label_4
_geom_torsion
_geom_torsion_site_symmetry_1
_geom_torsion_site_symmetry_2
_geom_torsion_site_symmetry_3
_geom_torsion_site_symmetry_4
_geom_torsion_publ_flag
C10 N2 C9 C8 7.7(11) . . . . ?
Cu01 N2 C9 C8 -176.8(6) . . . . ?
C10 N2 C9 C5 -174.3(6) . . . . ?
Cu01 N2 C9 C5 1.2(7) . . . . ?
C15 N3 C11 C12 -0.7(10) . . . . ?
Cu01 N3 C11 C12 174.7(6) . . . . ?
C15 N3 C11 C10 178.2(6) . . . . ?
Cu01 N3 C11 C10 -6.4(7) . . . . ?
C9 N2 C10 O007 7.4(13) . . . . ?
Cu01 N2 C10 O007 -168.0(7) . . . . ?
C9 N2 C10 C11 -175.9(6) . . . . ?
Cu01 N2 C10 C11 8.7(8) . . . . ?
N3 C11 C10 O007 176.3(7) . . . . ?
C12 C11 C10 O007 -4.7(11) . . . . ?
N3 C11 C10 N2 -0.7(9) . . . . ?
C12 C11 C10 N2 178.2(6) . . . . ?
N2 C9 C8 C7 179.6(7) . . . . ?
C5 C9 C8 C7 1.7(10) . . . . ?
C1 N1 C5 C4 -2.7(10) . . . . ?
Cu01 N1 C5 C4 178.4(5) . . . . ?
C1 N1 C5 C9 176.2(7) . . . . ?
Cu01 N1 C5 C9 -2.8(7) . . . . ?
C8 C9 C5 N1 179.4(6) . . . . ?
N2 C9 C5 N1 1.2(8) . . . . ?
C8 C9 C5 C4 -1.7(10) . . . . ?
N2 C9 C5 C4 -180.0(6) . . . . ?
C17 N4 C16 O004 -6.7(13) . . . . ?
C17 N4 C16 C15 179.4(7) . . . . ?
C11 N3 C15 C14 3.3(10) . . . . ?
Cu01 N3 C15 C14 -170.9(5) . . . . ?
C11 N3 C15 C16 -171.3(6) . . . . ?
Cu01 N3 C15 C16 14.5(9) . . . . ?
O004 C16 C15 N3 74.0(9) . . . . ?
N4 C16 C15 N3 -111.7(7) . . . . ?
O004 C16 C15 C14 -100.8(9) . . . . ?
N4 C16 C15 C14 73.5(9) . . . . ?
N3 C11 C12 C13 -1.7(11) . . . . ?
C10 C11 C12 C13 179.4(7) . . . . ?
C16 N4 C17 C18 0.7(12) . . . . ?
C16 N4 C17 C22 -179.5(7) . . . . ?
C5 N1 C1 C2 2.0(12) . . . . ?
Cu01 N1 C1 C2 -179.3(7) . . . . ?
C11 C12 C13 C14 1.6(11) . . . . ?
C7 C6 C4 C3 178.2(8) . . . . ?
C7 C6 C4 C5 -1.0(11) . . . . ?
N1 C5 C4 C3 0.9(10) . . . . ?
C9 C5 C4 C3 -177.9(7) . . . . ?
N1 C5 C4 C6 -179.8(6) . . . . ?
C9 C5 C4 C6 1.4(10) . . . . ?
C6 C4 C3 C2 -177.6(9) . . . . ?
C5 C4 C3 C2 1.6(12) . . . . ?
C4 C6 C7 C8 1.0(12) . . . . ?
C9 C8 C7 C6 -1.3(12) . . . . ?
C12 C13 C14 C15 0.8(11) . . . . ?
N3 C15 C14 C13 -3.4(11) . . . . ?
C16 C15 C14 C13 171.2(7) . . . . ?
C25 N5 C22 C21 0.3(10) . . . . ?
C25 N5 C22 C17 -178.6(7) . . . . ?
C20 C21 C22 N5 -179.5(7) . . . . ?
C23 C21 C22 N5 1.1(10) . . . . ?
C20 C21 C22 C17 -0.7(10) . . . . ?
C23 C21 C22 C17 179.9(7) . . . . ?
N4 C17 C22 N5 -0.8(9) . . . . ?
C18 C17 C22 N5 179.1(7) . . . . ?
N4 C17 C22 C21 -179.6(6) . . . . ?
C18 C17 C22 C21 0.2(10) . . . . ?
N4 C17 C18 C19 178.7(7) . . . . ?
C22 C17 C18 C19 -1.1(11) . . . . ?
C20 C21 C23 C24 178.2(8) . . . . ?
C22 C21 C23 C24 -2.5(11) . . . . ?
C22 C21 C20 C19 2.1(12) . . . . ?
C23 C21 C20 C19 -178.5(8) . . . . ?
C21 C20 C19 C18 -3.2(13) . . . . ?
C17 C18 C19 C20 2.7(13) . . . . ?
C21 C23 C24 C25 2.4(13) . . . . ?
C4 C3 C2 C1 -2.3(15) . . . . ?
N1 C1 C2 C3 0.5(15) . . . . ?
C22 N5 C25 C24 -0.4(12) . . . . ?
C23 C24 C25 N5 -0.9(13) . . . . ?
